data_4032142
loop_
_publ_author_name
'He, Zhen'
'Qi, Xiaotian'
'She, Zhijie'
'Zhao, Yinsong'
'Li, Shiqing'
'Tang, Junbin'
'Gao, Ge'
'Lan, Yu'
'You, Jingsong'

_publ_section_title
;
 Room-Temperature Coupling/Decarboxylation Reaction of \a-Oxocarboxylates
 with \a-Bromoketones: Solvent-Controlled Regioselectivity for 1,2- and
 1,3-Diketones.
;
_journal_issue 3
_journal_name_full 'The Journal of organic chemistry'
_journal_page_first 1403
_journal_page_last 1411
_journal_paper_doi 10.1021/acs.joc.6b02575
_journal_volume 82
_journal_year 2017
_chemical_formula_moiety 'C17 H14 O4'
_chemical_formula_sum 'C17 H14 O4'
_chemical_formula_weight 282.28
_space_group_crystal_system triclinic
_space_group_IT_number 2
_space_group_name_Hall '-P 1'
_space_group_name_H-M_alt 'P -1'
_symmetry_space_group_name_Hall '-P 1'
_symmetry_space_group_name_H-M 'P -1'
_atom_sites_solution_hydrogens geom
_audit_creation_date 2016-01-15
_audit_creation_method
;
Olex2 1.2
(compiled 2015.09.30 svn.r3233 for OlexSys, GUI svn.r5103)
;
_cell_angle_alpha 64.850(7)
_cell_angle_beta 84.832(6)
_cell_angle_gamma 67.071(7)
_cell_formula_units_Z 2
_cell_length_a 9.1540(7)
_cell_length_b 9.2199(7)
_cell_length_c 10.1419(7)
_cell_measurement_reflns_used 2661
_cell_measurement_temperature 293
_cell_measurement_theta_max 71.3820
_cell_measurement_theta_min 4.8390
_cell_volume 710.67(11)
_computing_cell_refinement
;
CrysAlisPro, Agilent Technologies,
Version 1.171.37.33 (release 27-03-2014 CrysAlis171 .NET)
(compiled Mar 27 2014,17:12:48)
;
_computing_data_collection
;
CrysAlisPro, Agilent Technologies,
Version 1.171.37.33 (release 27-03-2014 CrysAlis171 .NET)
(compiled Mar 27 2014,17:12:48)
;
_computing_data_reduction
;
CrysAlisPro, Agilent Technologies,
Version 1.171.37.33 (release 27-03-2014 CrysAlis171 .NET)
(compiled Mar 27 2014,17:12:48)
;
_computing_molecular_graphics 'Olex2 (Dolomanov et al., 2009)'
_computing_publication_material 'Olex2 (Dolomanov et al., 2009)'
_computing_structure_refinement 'ShelXL (Sheldrick, 2015)'
_computing_structure_solution
;
Superflip (Palatinus & Chapuis, 2007;Palatinus & van der Lee, 2008;
Palatinus et al., 2012)
;
_diffrn_ambient_temperature 293
_diffrn_detector 'CCD plate'
_diffrn_detector_area_resol_mean 15.9595
_diffrn_detector_type EosS2
_diffrn_measured_fraction_theta_full 1.000
_diffrn_measured_fraction_theta_max 1.000
_diffrn_measurement_details
;
#__ type_ start__ end____ width___ exp.time_
  1 omega   20.00  104.00   1.0000    1.3200
omega____ theta____ kappa____ phi______ frames
    -       36.4171   57.0000  -30.0000 84

#__ type_ start__ end____ width___ exp.time_
  2 omega  -31.00   53.00   1.0000    1.3200
omega____ theta____ kappa____ phi______ frames
    -       36.4171  -57.0000   90.0000 84

#__ type_ start__ end____ width___ exp.time_
  3 omega   20.00  104.00   1.0000    1.3200
omega____ theta____ kappa____ phi______ frames
    -       36.4171   57.0000    0.0000 84

#__ type_ start__ end____ width___ exp.time_
  4 omega    1.00   75.00   1.0000    1.3200
omega____ theta____ kappa____ phi______ frames
    -       36.4171  -99.0000 -180.0000 74

#__ type_ start__ end____ width___ exp.time_
  5 omega   23.00   90.00   1.0000    1.3200
omega____ theta____ kappa____ phi______ frames
    -       36.4171 -125.0000    0.0000 67

#__ type_ start__ end____ width___ exp.time_
  6 omega  -31.00   53.00   1.0000    1.3200
omega____ theta____ kappa____ phi______ frames
    -       36.4171  -57.0000 -180.0000 84

#__ type_ start__ end____ width___ exp.time_
  7 omega   18.00  106.00   1.0000    1.3200
omega____ theta____ kappa____ phi______ frames
    -       36.4171   38.0000  -60.0000 88

#__ type_ start__ end____ width___ exp.time_
  8 omega  -31.00   63.00   1.0000    1.3200
omega____ theta____ kappa____ phi______ frames
    -       36.4171  -77.0000   60.0000 94

#__ type_ start__ end____ width___ exp.time_
  9 omega   38.00   91.00   1.0000    5.2700
omega____ theta____ kappa____ phi______ frames
    -      108.0000  -30.0000  -30.0000 53

#__ type_ start__ end____ width___ exp.time_
 10 omega   39.00  109.00   1.0000    5.2700
omega____ theta____ kappa____ phi______ frames
    -      108.0000  -94.0000   60.0000 70

#__ type_ start__ end____ width___ exp.time_
 11 omega   38.00   91.00   1.0000    5.2700
omega____ theta____ kappa____ phi______ frames
    -      108.0000  -30.0000  -90.0000 53

#__ type_ start__ end____ width___ exp.time_
 12 omega   40.00   98.00   1.0000    5.2700
omega____ theta____ kappa____ phi______ frames
    -      108.0000  -45.0000  -30.0000 58

#__ type_ start__ end____ width___ exp.time_
 13 omega   90.00  175.00   1.0000    5.2700
omega____ theta____ kappa____ phi______ frames
    -      108.0000   61.0000  -30.0000 85

#__ type_ start__ end____ width___ exp.time_
 14 omega   38.00   91.00   1.0000    5.2700
omega____ theta____ kappa____ phi______ frames
    -      108.0000  -30.0000   60.0000 53

#__ type_ start__ end____ width___ exp.time_
 15 omega   38.00   91.00   1.0000    5.2700
omega____ theta____ kappa____ phi______ frames
    -      108.0000  -30.0000  150.0000 53

#__ type_ start__ end____ width___ exp.time_
 16 omega   39.00  109.00   1.0000    5.2700
omega____ theta____ kappa____ phi______ frames
    -      108.0000  -94.0000  150.0000 70

#__ type_ start__ end____ width___ exp.time_
 17 omega   37.00  146.00   1.0000    5.2700
omega____ theta____ kappa____ phi______ frames
    -      108.0000  -15.0000 -120.0000 109

#__ type_ start__ end____ width___ exp.time_
 18 omega  100.00  178.00   1.0000    5.2700
omega____ theta____ kappa____ phi______ frames
    -      108.0000  111.0000    0.0000 78

#__ type_ start__ end____ width___ exp.time_
 19 omega   39.00  109.00   1.0000    5.2700
omega____ theta____ kappa____ phi______ frames
    -      108.0000  -94.0000 -150.0000 70

#__ type_ start__ end____ width___ exp.time_
 20 omega   38.00   91.00   1.0000    5.2700
omega____ theta____ kappa____ phi______ frames
    -      108.0000  -30.0000   90.0000 53

#__ type_ start__ end____ width___ exp.time_
 21 omega   40.00   98.00   1.0000    5.2700
omega____ theta____ kappa____ phi______ frames
    -      108.0000  -45.0000   30.0000 58

#__ type_ start__ end____ width___ exp.time_
 22 omega   39.00  109.00   1.0000    5.2700
omega____ theta____ kappa____ phi______ frames
    -      108.0000  -94.0000  -30.0000 70

#__ type_ start__ end____ width___ exp.time_
 23 omega   38.00   91.00   1.0000    5.2700
omega____ theta____ kappa____ phi______ frames
    -      108.0000  -30.0000 -150.0000 53

#__ type_ start__ end____ width___ exp.time_
 24 omega   39.00  109.00   1.0000    5.2700
omega____ theta____ kappa____ phi______ frames
    -      108.0000  -94.0000  -60.0000 70

#__ type_ start__ end____ width___ exp.time_
 25 omega   90.00  175.00   1.0000    5.2700
omega____ theta____ kappa____ phi______ frames
    -      108.0000   61.0000 -120.0000 85

#__ type_ start__ end____ width___ exp.time_
 26 omega   20.00  104.00   1.0000    1.3200
omega____ theta____ kappa____ phi______ frames
    -       36.4171   57.0000 -150.0000 84

#__ type_ start__ end____ width___ exp.time_
 27 omega   20.00  104.00   1.0000    1.3200
omega____ theta____ kappa____ phi______ frames
    -       36.4171   57.0000   90.0000 84

#__ type_ start__ end____ width___ exp.time_
 28 omega  -33.00   55.00   1.0000    1.3200
omega____ theta____ kappa____ phi______ frames
    -       36.4171  -38.0000  -90.0000 88

#__ type_ start__ end____ width___ exp.time_
 29 omega   10.00  104.00   1.0000    1.3200
omega____ theta____ kappa____ phi______ frames
    -       36.4171   77.0000   30.0000 94

#__ type_ start__ end____ width___ exp.time_
 30 omega   10.00  104.00   1.0000    1.3200
omega____ theta____ kappa____ phi______ frames
    -       36.4171   77.0000 -120.0000 94

#__ type_ start__ end____ width___ exp.time_
 31 omega   10.00   85.00   1.0000    1.3200
omega____ theta____ kappa____ phi______ frames
    -       36.4171   77.0000  150.0000 75

#__ type_ start__ end____ width___ exp.time_
 32 omega   10.00  104.00   1.0000    1.3200
omega____ theta____ kappa____ phi______ frames
    -       36.4171   77.0000  120.0000 94
;
_diffrn_measurement_device 'four-circle diffractometer'
_diffrn_measurement_device_type 'New Gemini, Dual, Cu at zero, EosS2'
_diffrn_measurement_method '\w scans'
_diffrn_orient_matrix_UB_11 -0.0041316000
_diffrn_orient_matrix_UB_12 -0.1719129000
_diffrn_orient_matrix_UB_13 0.1181064000
_diffrn_orient_matrix_UB_21 0.1602545000
_diffrn_orient_matrix_UB_22 -0.1020067000
_diffrn_orient_matrix_UB_23 -0.0421713000
_diffrn_orient_matrix_UB_31 0.0892628000
_diffrn_orient_matrix_UB_32 0.0146292000
_diffrn_orient_matrix_UB_33 0.1125395000
_diffrn_radiation_monochromator graphite
_diffrn_radiation_probe x-ray
_diffrn_radiation_type CuK\a
_diffrn_radiation_wavelength 1.54184
_diffrn_reflns_av_R_equivalents 0.0276
_diffrn_reflns_av_unetI/netI 0.0218
_diffrn_reflns_Laue_measured_fraction_full 1.000
_diffrn_reflns_Laue_measured_fraction_max 1.000
_diffrn_reflns_limit_h_max 10
_diffrn_reflns_limit_h_min -9
_diffrn_reflns_limit_k_max 11
_diffrn_reflns_limit_k_min -10
_diffrn_reflns_limit_l_max 12
_diffrn_reflns_limit_l_min -11
_diffrn_reflns_number 7561
_diffrn_reflns_point_group_measured_fraction_full 1.000
_diffrn_reflns_point_group_measured_fraction_max 1.000
_diffrn_reflns_theta_full 67.013
_diffrn_reflns_theta_max 67.013
_diffrn_reflns_theta_min 4.837
_diffrn_source 'Enhance (Cu) X-ray Source'
_exptl_absorpt_coefficient_mu 0.775
_exptl_absorpt_correction_T_max 1.00000
_exptl_absorpt_correction_T_min 0.63982
_exptl_absorpt_correction_type multi-scan
_exptl_absorpt_process_details
;
CrysAlisPro, Agilent Technologies,
Version 1.171.37.33 (release 27-03-2014 CrysAlis171 .NET)
(compiled Mar 27 2014,17:12:48)
Empirical absorption correction using spherical harmonics,
 implemented in SCALE3 ABSPACK scaling algorithm.
;
_exptl_crystal_density_diffrn 1.319
_exptl_crystal_description plate
_exptl_crystal_F_000 296
_exptl_crystal_size_max 0.6
_exptl_crystal_size_mid 0.4
_exptl_crystal_size_min 0.1
_refine_diff_density_max 0.176
_refine_diff_density_min -0.245
_refine_diff_density_rms 0.043
_refine_ls_extinction_method none
_refine_ls_goodness_of_fit_ref 1.043
_refine_ls_hydrogen_treatment constr
_refine_ls_matrix_type full
_refine_ls_number_parameters 191
_refine_ls_number_reflns 2531
_refine_ls_number_restraints 0
_refine_ls_restrained_S_all 1.043
_refine_ls_R_factor_all 0.0602
_refine_ls_R_factor_gt 0.0531
_refine_ls_shift/su_max 0.000
_refine_ls_shift/su_mean 0.000
_refine_ls_structure_factor_coef Fsqd
_refine_ls_weighting_details 'w=1/[\s^2^(Fo^2^)+(0.0950P)^2^+0.0880P] where P=(Fo^2^+2Fc^2^)/3'
_refine_ls_weighting_scheme calc
_refine_ls_wR_factor_gt 0.1487
_refine_ls_wR_factor_ref 0.1593
_reflns_Friedel_coverage 0.000
_reflns_number_gt 2136
_reflns_number_total 2531
_reflns_threshold_expression 'I > 2\s(I)'
_cod_data_source_file jo6b02575_si_003.cif
_cod_data_source_block hz1525b
_cod_depositor_comments 'Adding full bibliography for 4032142.cif.'
_cod_original_cell_volume 710.68(10)
_cod_database_code 4032142
_shelx_space_group_comment
;
The symmetry employed for this shelxl refinement is uniquely defined
by the following loop, which should always be used as a source of
symmetry information in preference to the above space-group names.
They are only intended as comments.
;
_reflns_odcompleteness_completeness 100.00
_reflns_odcompleteness_iscentric 1
_reflns_odcompleteness_theta 66.97
_olex2_refinement_description
;
1. Fixed Uiso
 At 1.2 times of:
  All C(H) groups
 At 1.5 times of:
  All C(H,H,H) groups
2.a Ternary CH refined with riding coordinates:
 C1(H1)
2.b Aromatic/amide H refined with riding coordinates:
 C4(H4), C5(H5), C6(H6), C7(H7), C8(H8), C11(H11), C12(H12), C13(H13),
 C14(H14), C15(H15)
2.c Idealised Me refined as rotating group:
 C17(H17A,H17B,H17C)
;
_shelx_shelxl_version_number 2014/7
_olex2_date_sample_data_collection 1409874241.47
_olex2_submission_special_instructions 'No special instructions were received'

loop_
_space_group_symop_operation_xyz
'x, y, z'
'-x, -y, -z'

loop_
_atom_site_label
_atom_site_type_symbol
_atom_site_fract_x
_atom_site_fract_y
_atom_site_fract_z
_atom_site_U_iso_or_equiv
_atom_site_adp_type
_atom_site_occupancy
_atom_site_site_symmetry_order
_atom_site_calc_flag
_atom_site_refinement_flags_posn
C1 C 0.3726(2) 0.9671(2) 0.18419(18) 0.0551(4) Uani 1 1 d .
H1 H 0.4718 0.9778 0.1985 0.066 Uiso 1 1 calc R
C2 C 0.2332(2) 1.0484(2) 0.2549(2) 0.0609(5) Uani 1 1 d .
C3 C 0.2593(2) 0.9993(3) 0.4129(2) 0.0612(5) Uani 1 1 d .
C4 C 0.1397(3) 1.0861(3) 0.4791(3) 0.0806(7) Uani 1 1 d .
H4 H 0.0454 1.1732 0.4245 0.097 Uiso 1 1 calc R
C5 C 0.1609(4) 1.0432(4) 0.6252(3) 0.1005(9) Uani 1 1 d .
H5 H 0.0813 1.1027 0.6688 0.121 Uiso 1 1 calc R
C6 C 0.2983(5) 0.9133(5) 0.7072(3) 0.0991(10) Uani 1 1 d .
H6 H 0.3114 0.8851 0.8062 0.119 Uiso 1 1 calc R
C7 C 0.4170(4) 0.8246(4) 0.6440(3) 0.0897(7) Uani 1 1 d .
H7 H 0.5099 0.7359 0.6999 0.108 Uiso 1 1 calc R
C8 C 0.3971(3) 0.8682(3) 0.4969(2) 0.0712(5) Uani 1 1 d .
H8 H 0.4773 0.8085 0.4538 0.085 Uiso 1 1 calc R
C9 C 0.39023(19) 0.8125(2) 0.16497(17) 0.0497(4) Uani 1 1 d .
C10 C 0.27159(18) 0.7290(2) 0.21139(17) 0.0466(4) Uani 1 1 d .
C11 C 0.1431(2) 0.7825(2) 0.11699(18) 0.0512(4) Uani 1 1 d .
H11 H 0.1278 0.8736 0.0247 0.061 Uiso 1 1 calc R
C12 C 0.0370(2) 0.7021(3) 0.1584(2) 0.0597(5) Uani 1 1 d .
H12 H -0.0504 0.7401 0.0945 0.072 Uiso 1 1 calc R
C13 C 0.0595(2) 0.5664(3) 0.2931(2) 0.0680(5) Uani 1 1 d .
H13 H -0.0110 0.5106 0.3201 0.082 Uiso 1 1 calc R
C14 C 0.1867(3) 0.5132(3) 0.3882(3) 0.0778(6) Uani 1 1 d .
H14 H 0.2016 0.4217 0.4802 0.093 Uiso 1 1 calc R
C15 C 0.2922(2) 0.5941(3) 0.3482(2) 0.0670(5) Uani 1 1 d .
H15 H 0.3777 0.5579 0.4135 0.080 Uiso 1 1 calc R
C16 C 0.5580(2) 0.6886(2) 0.16664(19) 0.0551(4) Uani 1 1 d .
C17 C 0.7293(3) 0.5322(3) 0.0434(3) 0.0923(8) Uani 1 1 d .
H17A H 0.7227 0.5021 -0.0350 0.138 Uiso 1 1 calc GR
H17B H 0.7603 0.4294 0.1341 0.138 Uiso 1 1 calc GR
H17C H 0.8068 0.5831 0.0259 0.138 Uiso 1 1 calc GR
O1 O 0.33928(15) 0.97982(17) 0.04371(12) 0.0586(4) Uani 1 1 d .
O2 O 0.1071(2) 1.1492(2) 0.18449(18) 0.0893(5) Uani 1 1 d .
O3 O 0.65777(18) 0.6278(3) 0.2620(2) 0.0998(6) Uani 1 1 d .
O4 O 0.57480(17) 0.6564(2) 0.05112(17) 0.0749(4) Uani 1 1 d .

loop_
_atom_site_aniso_label
_atom_site_aniso_U_11
_atom_site_aniso_U_22
_atom_site_aniso_U_33
_atom_site_aniso_U_23
_atom_site_aniso_U_13
_atom_site_aniso_U_12
C1 0.0579(10) 0.0626(10) 0.0482(9) -0.0221(8) 0.0102(7) -0.0297(8)
C2 0.0682(12) 0.0550(10) 0.0627(11) -0.0268(9) 0.0134(9) -0.0268(9)
C3 0.0768(12) 0.0623(10) 0.0639(11) -0.0362(9) 0.0231(9) -0.0395(10)
C4 0.0923(16) 0.0832(14) 0.0925(16) -0.0579(13) 0.0332(13) -0.0423(13)
C5 0.130(2) 0.128(2) 0.103(2) -0.088(2) 0.0622(19) -0.077(2)
C6 0.149(3) 0.139(3) 0.0667(14) -0.0620(17) 0.0403(16) -0.099(2)
C7 0.113(2) 0.1094(19) 0.0626(13) -0.0381(13) 0.0134(13) -0.0584(17)
C8 0.0829(14) 0.0794(13) 0.0617(11) -0.0363(10) 0.0164(10) -0.0370(11)
C9 0.0482(9) 0.0626(10) 0.0403(8) -0.0222(7) 0.0076(6) -0.0237(8)
C10 0.0424(8) 0.0533(9) 0.0449(8) -0.0242(7) 0.0076(6) -0.0166(7)
C11 0.0495(9) 0.0569(9) 0.0456(8) -0.0243(7) 0.0048(7) -0.0164(7)
C12 0.0450(9) 0.0737(12) 0.0664(11) -0.0365(9) 0.0019(8) -0.0209(8)
C13 0.0528(10) 0.0690(12) 0.0827(14) -0.0280(10) 0.0116(9) -0.0300(9)
C14 0.0650(12) 0.0764(13) 0.0694(13) -0.0026(10) 0.0010(10) -0.0357(10)
C15 0.0521(10) 0.0752(12) 0.0581(11) -0.0099(9) -0.0065(8) -0.0273(9)
C16 0.0468(9) 0.0678(11) 0.0537(9) -0.0268(8) 0.0104(7) -0.0252(8)
C17 0.0810(15) 0.0888(16) 0.119(2) -0.0660(16) 0.0429(14) -0.0285(13)
O1 0.0625(7) 0.0659(8) 0.0449(6) -0.0187(6) 0.0099(5) -0.0291(6)
O2 0.0766(10) 0.0864(11) 0.0774(10) -0.0330(9) 0.0046(8) -0.0062(9)
O3 0.0521(8) 0.1425(17) 0.0900(12) -0.0628(12) -0.0086(8) -0.0052(9)
O4 0.0673(9) 0.0877(10) 0.0795(10) -0.0545(8) 0.0145(7) -0.0204(7)

loop_
_atom_type_symbol
_atom_type_description
_atom_type_scat_dispersion_real
_atom_type_scat_dispersion_imag
_atom_type_scat_source
C C 0.0181 0.0091 'International Tables Vol C Tables 4.2.6.8 and 6.1.1.4'
H H 0.0000 0.0000 'International Tables Vol C Tables 4.2.6.8 and 6.1.1.4'
O O 0.0492 0.0322 'International Tables Vol C Tables 4.2.6.8 and 6.1.1.4'

loop_
_geom_angle_atom_site_label_1
_geom_angle_atom_site_label_2
_geom_angle_atom_site_label_3
_geom_angle
C2 C1 H1 116.1
C9 C1 H1 116.1
C9 C1 C2 120.68(15)
O1 C1 H1 116.1
O1 C1 C2 116.74(15)
O1 C1 C9 59.09(10)
C3 C2 C1 116.81(17)
O2 C2 C1 120.64(18)
O2 C2 C3 122.55(19)
C4 C3 C2 118.8(2)
C8 C3 C2 122.21(19)
C8 C3 C4 119.0(2)
C3 C4 H4 120.0
C5 C4 C3 119.9(3)
C5 C4 H4 120.0
C4 C5 H5 119.7
C6 C5 C4 120.6(3)
C6 C5 H5 119.7
C5 C6 H6 119.8
C5 C6 C7 120.3(2)
C7 C6 H6 119.8
C6 C7 H7 120.3
C6 C7 C8 119.5(3)
C8 C7 H7 120.3
C3 C8 H8 119.6
C7 C8 C3 120.8(2)
C7 C8 H8 119.6
C1 C9 C10 122.82(14)
C1 C9 C16 117.01(14)
C10 C9 C16 114.18(14)
O1 C9 C1 59.23(11)
O1 C9 C10 116.69(13)
O1 C9 C16 115.57(13)
C11 C10 C9 120.51(15)
C11 C10 C15 119.13(15)
C15 C10 C9 120.33(14)
C10 C11 H11 119.8
C12 C11 C10 120.36(16)
C12 C11 H11 119.8
C11 C12 H12 119.9
C13 C12 C11 120.28(16)
C13 C12 H12 119.9
C12 C13 H13 120.2
C12 C13 C14 119.69(18)
C14 C13 H13 120.2
C13 C14 H14 119.8
C13 C14 C15 120.37(18)
C15 C14 H14 119.8
C10 C15 H15 119.9
C14 C15 C10 120.14(17)
C14 C15 H15 119.9
O3 C16 C9 123.39(17)
O3 C16 O4 125.43(18)
O4 C16 C9 111.16(15)
H17A C17 H17B 109.5
H17A C17 H17C 109.5
H17B C17 H17C 109.5
O4 C17 H17A 109.5
O4 C17 H17B 109.5
O4 C17 H17C 109.5
C9 O1 C1 61.68(11)
C16 O4 C17 116.45(18)

loop_
_geom_bond_atom_site_label_1
_geom_bond_atom_site_label_2
_geom_bond_distance
C1 H1 0.9800
C1 C2 1.500(3)
C1 C9 1.465(2)
C1 O1 1.430(2)
C2 C3 1.483(3)
C2 O2 1.206(2)
C3 C4 1.390(3)
C3 C8 1.381(3)
C4 H4 0.9300
C4 C5 1.372(4)
C5 H5 0.9300
C5 C6 1.370(5)
C6 H6 0.9300
C6 C7 1.374(4)
C7 H7 0.9300
C7 C8 1.380(3)
C8 H8 0.9300
C9 C10 1.499(2)
C9 C16 1.512(2)
C9 O1 1.428(2)
C10 C11 1.376(2)
C10 C15 1.380(2)
C11 H11 0.9300
C11 C12 1.376(3)
C12 H12 0.9300
C12 C13 1.368(3)
C13 H13 0.9300
C13 C14 1.371(3)
C14 H14 0.9300
C14 C15 1.374(3)
C15 H15 0.9300
C16 O3 1.176(2)
C16 O4 1.308(2)
C17 H17A 0.9600
C17 H17B 0.9600
C17 H17C 0.9600
C17 O4 1.453(3)

loop_
_geom_torsion_atom_site_label_1
_geom_torsion_atom_site_label_2
_geom_torsion_atom_site_label_3
_geom_torsion_atom_site_label_4
_geom_torsion
C1 C2 C3 C4 172.70(16)
C1 C2 C3 C8 -8.6(3)
C1 C9 C10 C11 88.8(2)
C1 C9 C10 C15 -92.9(2)
C1 C9 C16 O3 53.8(3)
C1 C9 C16 O4 -127.61(17)
C2 C1 C9 C10 1.0(2)
C2 C1 C9 C16 -150.17(16)
C2 C1 C9 O1 104.74(18)
C2 C1 O1 C9 -111.37(16)
C2 C3 C4 C5 -180.0(2)
C2 C3 C8 C7 -179.40(19)
C3 C4 C5 C6 -1.0(4)
C4 C3 C8 C7 -0.7(3)
C4 C5 C6 C7 0.1(4)
C5 C6 C7 C8 0.5(4)
C6 C7 C8 C3 -0.2(4)
C8 C3 C4 C5 1.3(3)
C9 C1 C2 C3 97.0(2)
C9 C1 C2 O2 -83.3(2)
C9 C10 C11 C12 178.05(15)
C9 C10 C15 C14 -177.3(2)
C9 C16 O4 C17 -177.19(17)
C10 C9 C16 O3 -99.8(2)
C10 C9 C16 O4 78.79(18)
C10 C9 O1 C1 114.00(17)
C10 C11 C12 C13 -0.9(3)
C11 C10 C15 C14 1.0(3)
C11 C12 C13 C14 1.4(3)
C12 C13 C14 C15 -0.7(4)
C13 C14 C15 C10 -0.5(4)
C15 C10 C11 C12 -0.3(3)
C16 C9 C10 C11 -119.35(17)
C16 C9 C10 C15 58.9(2)
C16 C9 O1 C1 -107.52(16)
O1 C1 C2 C3 165.32(14)
O1 C1 C2 O2 -15.0(3)
O1 C1 C9 C10 -103.77(16)
O1 C1 C9 C16 105.09(15)
O1 C9 C10 C11 19.7(2)
O1 C9 C10 C15 -162.01(16)
O1 C9 C16 O3 120.6(2)
O1 C9 C16 O4 -60.7(2)
O2 C2 C3 C4 -7.0(3)
O2 C2 C3 C8 171.7(2)
O3 C16 O4 C17 1.4(3)
